data_4106691
loop_
_publ_author_name
'Johanna M. Blacquiere'
'Carolyn S. Higman'
'Robert McDonald'
'Deryn E. Fogg'

_publ_section_title
;
 A Reactive Ru-Binaphtholate Building Block with Self-Tuning Hapticity
;
_journal_name_full 'Journal of the American Chemical Society'
_journal_page_first 14054
_journal_page_last 14062
_journal_paper_doi 10.1021/ja204767a
_journal_volume 133
_journal_year 2011
_chemical_formula_moiety 'C58 H45 N O2 P2 Ru, C4 H8 O'
_chemical_formula_sum 'C62 H53 N O3 P2 Ru'
_chemical_formula_weight 1023.06
_chemical_name_systematic
; 
 ? 
;
_space_group_IT_number 19
_symmetry_cell_setting orthorhombic
_symmetry_space_group_name_Hall 'P 2ac 2ab'
_symmetry_space_group_name_H-M 'P 21 21 21'
_atom_sites_solution_hydrogens geom
_atom_sites_solution_primary direct
_atom_sites_solution_secondary difmap
_audit_creation_method SHELXL-97
_cell_angle_alpha 90.00
_cell_angle_beta 90.00
_cell_angle_gamma 90.00
_cell_formula_units_Z 4
_cell_length_a 13.1015(5)
_cell_length_b 13.4592(5)
_cell_length_c 28.5044(10)
_cell_measurement_reflns_used 7918
_cell_measurement_temperature 173(2)
_cell_measurement_theta_max 20.13
_cell_measurement_theta_min 2.17
_cell_volume 5026.3(3)
_computing_cell_refinement 'Bruker SAINT'
_computing_data_collection 'Bruker APEX2'
_computing_data_reduction 'Bruker SAINT'
_computing_molecular_graphics 'Bruker SHELXTL'
_computing_publication_material 'Bruker SHELXTL'
_computing_structure_refinement 'SHELXL-97 (Sheldrick, 2008)'
_computing_structure_solution 'DIRDIF-2008 (Beurskens et al., 2008)'
_diffrn_ambient_temperature 173(2)
_diffrn_measured_fraction_theta_full 1.000
_diffrn_measured_fraction_theta_max 1.000
_diffrn_measurement_device_type 'Bruker APEX-II CCD'
_diffrn_measurement_method '\w scans'
_diffrn_radiation_monochromator graphite
_diffrn_radiation_source 'fine-focus sealed tube'
_diffrn_radiation_type MoK\a
_diffrn_radiation_wavelength 0.71073
_diffrn_reflns_av_R_equivalents 0.0785
_diffrn_reflns_av_sigmaI/netI 0.0586
_diffrn_reflns_limit_h_max 15
_diffrn_reflns_limit_h_min -15
_diffrn_reflns_limit_k_max 16
_diffrn_reflns_limit_k_min -16
_diffrn_reflns_limit_l_max 34
_diffrn_reflns_limit_l_min -34
_diffrn_reflns_number 37705
_diffrn_reflns_theta_full 25.69
_diffrn_reflns_theta_max 25.69
_diffrn_reflns_theta_min 1.43
_exptl_absorpt_coefficient_mu 0.424
_exptl_absorpt_correction_T_max 0.9891
_exptl_absorpt_correction_T_min 0.8355
_exptl_absorpt_correction_type integration
_exptl_absorpt_process_details 'SADABS (Sheldrick, 2008)'
_exptl_crystal_colour orange
_exptl_crystal_density_diffrn 1.352
_exptl_crystal_description plate
_exptl_crystal_F_000 2120
_exptl_crystal_size_max 0.44
_exptl_crystal_size_mid 0.11
_exptl_crystal_size_min 0.03
_refine_diff_density_max 0.650
_refine_diff_density_min -0.392
_refine_diff_density_rms 0.063
_refine_ls_abs_structure_details 'Flack H D (1983), Acta Cryst. A39, 876-881'
_refine_ls_abs_structure_Flack -0.02(3)
_refine_ls_extinction_method none
_refine_ls_goodness_of_fit_ref 1.023
_refine_ls_hydrogen_treatment constr
_refine_ls_matrix_type full
_refine_ls_number_parameters 611
_refine_ls_number_reflns 9548
_refine_ls_number_restraints 10
_refine_ls_restrained_S_all 1.024
_refine_ls_R_factor_all 0.0593
_refine_ls_R_factor_gt 0.0380
_refine_ls_shift/su_max 0.001
_refine_ls_shift/su_mean 0.000
_refine_ls_structure_factor_coef Fsqd
_refine_ls_weighting_details 'calc w=1/[\s^2^(Fo^2^)+(0.0290P)^2^+2.7555P] where P=(Fo^2^+2Fc^2^)/3'
_refine_ls_weighting_scheme calc
_refine_ls_wR_factor_gt 0.0728
_refine_ls_wR_factor_ref 0.0812
_reflns_number_gt 7606
_reflns_number_total 9548
_reflns_threshold_expression I>2\s(I)
_cod_data_source_file ja204767a_si_002_2.cif
_cod_data_source_block ott1009
_cod_database_code 4106691

loop_
_symmetry_equiv_pos_as_xyz
'x, y, z'
'-x+1/2, -y, z+1/2'
'-x, y+1/2, -z+1/2'
'x+1/2, -y+1/2, -z'

loop_
_atom_site_label
_atom_site_type_symbol
_atom_site_fract_x
_atom_site_fract_y
_atom_site_fract_z
_atom_site_U_iso_or_equiv
_atom_site_adp_type
_atom_site_occupancy
_atom_site_symmetry_multiplicity
_atom_site_calc_flag
_atom_site_refinement_flags
_atom_site_disorder_assembly
_atom_site_disorder_group
Ru Ru 0.25017(3) 0.12326(2) 0.082300(9) 0.02021(7) Uani 1 1 d . . .
P1 P 0.39269(8) 0.06391(8) 0.11993(4) 0.0231(2) Uani 1 1 d . . .
P2 P 0.17840(8) -0.02316(8) 0.05937(4) 0.0221(2) Uani 1 1 d . . .
O1 O 0.1378(2) 0.21709(19) 0.04905(9) 0.0253(6) Uani 1 1 d . . .
O1' O 0.16143(19) 0.10374(18) 0.14052(9) 0.0233(6) Uani 1 1 d . . .
N N 0.3301(2) 0.1336(2) 0.02204(11) 0.0251(7) Uani 1 1 d . . .
C1 C 0.2172(3) 0.3022(3) 0.11236(13) 0.0217(9) Uani 1 1 d . . .
C2 C 0.2039(3) 0.2844(3) 0.06355(14) 0.0245(9) Uani 1 1 d . . .
C3 C 0.2604(4) 0.3436(3) 0.03014(13) 0.0291(9) Uani 1 1 d . . .
H3 H 0.2505 0.3331 -0.0025 0.035 Uiso 1 1 calc R . .
C4 C 0.3275(3) 0.4140(3) 0.04482(14) 0.0280(10) Uani 1 1 d . . .
H4 H 0.3620 0.4537 0.0223 0.034 Uiso 1 1 calc R . .
C4A C 0.3469(3) 0.4295(3) 0.09320(14) 0.0268(9) Uani 1 1 d . . .
C5 C 0.4154(3) 0.5038(3) 0.10906(16) 0.0345(11) Uani 1 1 d . . .
H5 H 0.4508 0.5431 0.0867 0.041 Uiso 1 1 calc R . .
C6 C 0.4316(3) 0.5202(3) 0.15595(17) 0.0387(12) Uani 1 1 d . . .
H6 H 0.4782 0.5700 0.1659 0.046 Uiso 1 1 calc R . .
C7 C 0.3792(3) 0.4635(3) 0.18886(16) 0.0367(11) Uani 1 1 d . . .
H7 H 0.3903 0.4750 0.2213 0.044 Uiso 1 1 calc R . .
C8 C 0.3117(3) 0.3912(3) 0.17515(13) 0.0292(10) Uani 1 1 d . . .
H8 H 0.2769 0.3531 0.1982 0.035 Uiso 1 1 calc R . .
C8A C 0.2935(3) 0.3727(3) 0.12715(13) 0.0233(8) Uani 1 1 d . . .
C1' C 0.1306(3) 0.2772(3) 0.14476(13) 0.0213(8) Uani 1 1 d . . .
C2' C 0.1081(3) 0.1800(3) 0.15672(13) 0.0233(9) Uani 1 1 d . . .
C3' C 0.0250(3) 0.1591(3) 0.18762(14) 0.0299(10) Uani 1 1 d . . .
H3' H 0.0114 0.0924 0.1966 0.036 Uiso 1 1 calc R . .
C4' C -0.0344(3) 0.2332(3) 0.20416(15) 0.0328(10) Uani 1 1 d . . .
H4' H -0.0884 0.2177 0.2252 0.039 Uiso 1 1 calc R . .
C4A' C -0.0183(3) 0.3331(3) 0.19103(14) 0.0288(10) Uani 1 1 d . . .
C5' C -0.0831(4) 0.4107(4) 0.20707(16) 0.0431(13) Uani 1 1 d . . .
H5' H -0.1391 0.3953 0.2269 0.052 Uiso 1 1 calc R . .
C6' C -0.0661(4) 0.5070(4) 0.19433(17) 0.0428(12) Uani 1 1 d . . .
H6' H -0.1087 0.5583 0.2062 0.051 Uiso 1 1 calc R . .
C7' C 0.0136(3) 0.5302(3) 0.16402(16) 0.0370(11) Uani 1 1 d . . .
H7' H 0.0238 0.5971 0.1544 0.044 Uiso 1 1 calc R . .
C8' C 0.0779(3) 0.4564(3) 0.14779(15) 0.0290(10) Uani 1 1 d . . .
H8' H 0.1318 0.4736 0.1271 0.035 Uiso 1 1 calc R . .
C8A' C 0.0653(3) 0.3564(3) 0.16120(13) 0.0236(9) Uani 1 1 d . . .
C9 C 0.3727(3) 0.1383(3) -0.01262(14) 0.0285(9) Uani 1 1 d . . .
C10 C 0.4304(4) 0.1446(4) -0.05645(15) 0.0441(13) Uani 1 1 d . . .
H10A H 0.4915 0.1853 -0.0515 0.053 Uiso 1 1 calc R . .
H10B H 0.3878 0.1751 -0.0808 0.053 Uiso 1 1 calc R . .
H10C H 0.4506 0.0778 -0.0664 0.053 Uiso 1 1 calc R . .
C11 C 0.4976(3) 0.1553(3) 0.12455(14) 0.0266(9) Uani 1 1 d . . .
C12 C 0.5054(3) 0.2326(3) 0.09329(16) 0.0346(11) Uani 1 1 d . . .
H12 H 0.4520 0.2437 0.0713 0.042 Uiso 1 1 calc R . .
C13 C 0.5899(4) 0.2947(3) 0.0933(2) 0.0515(14) Uani 1 1 d . . .
H13 H 0.5956 0.3457 0.0705 0.062 Uiso 1 1 calc R . .
C14 C 0.6646(4) 0.2827(4) 0.1260(2) 0.0523(14) Uani 1 1 d . . .
H14 H 0.7214 0.3266 0.1267 0.063 Uiso 1 1 calc R . .
C15 C 0.6573(4) 0.2067(4) 0.15804(19) 0.0518(14) Uani 1 1 d . . .
H15 H 0.7097 0.1984 0.1808 0.062 Uiso 1 1 calc R . .
C16 C 0.5752(3) 0.1418(4) 0.15793(16) 0.0419(12) Uani 1 1 d . . .
H16 H 0.5714 0.0891 0.1800 0.050 Uiso 1 1 calc R . .
C21 C 0.4630(3) -0.0373(3) 0.09032(15) 0.0272(10) Uani 1 1 d . . .
C22 C 0.5324(3) -0.0129(3) 0.05513(14) 0.0319(10) Uani 1 1 d . . .
H22 H 0.5463 0.0550 0.0486 0.038 Uiso 1 1 calc R . .
C23 C 0.5816(3) -0.0861(4) 0.02943(16) 0.0387(12) Uani 1 1 d . . .
H23 H 0.6263 -0.0682 0.0046 0.046 Uiso 1 1 calc R . .
C24 C 0.5654(3) -0.1854(4) 0.04003(18) 0.0472(14) Uani 1 1 d . . .
H24 H 0.6013 -0.2358 0.0235 0.057 Uiso 1 1 calc R . .
C25 C 0.4967(3) -0.2105(3) 0.07478(18) 0.0412(12) Uani 1 1 d . . .
H25 H 0.4847 -0.2784 0.0819 0.049 Uiso 1 1 calc R . .
C26 C 0.4454(3) -0.1374(3) 0.09928(15) 0.0303(10) Uani 1 1 d . . .
H26 H 0.3974 -0.1558 0.1227 0.036 Uiso 1 1 calc R . .
C31 C 0.3803(3) 0.0282(3) 0.18157(14) 0.0281(9) Uani 1 1 d . . .
C32 C 0.3283(3) 0.0965(3) 0.20925(15) 0.0356(11) Uani 1 1 d . . .
H32 H 0.3030 0.1560 0.1956 0.043 Uiso 1 1 calc R . .
C33 C 0.3129(4) 0.0786(4) 0.25705(16) 0.0507(14) Uani 1 1 d . . .
H33 H 0.2780 0.1262 0.2758 0.061 Uiso 1 1 calc R . .
C34 C 0.3483(4) -0.0084(5) 0.27706(18) 0.0568(15) Uani 1 1 d . . .
H34 H 0.3353 -0.0220 0.3092 0.068 Uiso 1 1 calc R . .
C35 C 0.4022(4) -0.0750(4) 0.25040(17) 0.0514(14) Uani 1 1 d . . .
H35 H 0.4275 -0.1342 0.2643 0.062 Uiso 1 1 calc R . .
C36 C 0.4202(3) -0.0560(4) 0.20260(16) 0.0393(11) Uani 1 1 d . . .
H36 H 0.4600 -0.1012 0.1846 0.047 Uiso 1 1 calc R . .
C41 C 0.1973(3) -0.1359(3) 0.09407(13) 0.0257(9) Uani 1 1 d . . .
C42 C 0.1907(3) -0.1274(3) 0.14266(14) 0.0311(9) Uani 1 1 d . . .
H42 H 0.1773 -0.0646 0.1566 0.037 Uiso 1 1 calc R . .
C43 C 0.2039(3) -0.2112(3) 0.17093(16) 0.0381(11) Uani 1 1 d . . .
H43 H 0.2009 -0.2051 0.2041 0.046 Uiso 1 1 calc R . .
C44 C 0.2212(3) -0.3028(3) 0.15086(17) 0.0426(13) Uani 1 1 d . . .
H44 H 0.2300 -0.3597 0.1701 0.051 Uiso 1 1 calc R . .
C45 C 0.2257(3) -0.3115(3) 0.10311(16) 0.0398(12) Uani 1 1 d . . .
H45 H 0.2370 -0.3749 0.0894 0.048 Uiso 1 1 calc R . .
C46 C 0.2142(3) -0.2291(3) 0.07437(15) 0.0320(10) Uani 1 1 d . . .
H46 H 0.2178 -0.2363 0.0413 0.038 Uiso 1 1 calc R . .
C51 C 0.2116(3) -0.0591(3) -0.00045(14) 0.0224(9) Uani 1 1 d . . .
C52 C 0.3088(3) -0.0970(3) -0.01039(15) 0.0306(11) Uani 1 1 d . . .
H52 H 0.3548 -0.1101 0.0146 0.037 Uiso 1 1 calc R . .
C53 C 0.3388(3) -0.1157(3) -0.05615(14) 0.0349(10) Uani 1 1 d . . .
H53 H 0.4052 -0.1410 -0.0623 0.042 Uiso 1 1 calc R . .
C54 C 0.2728(3) -0.0975(3) -0.09265(14) 0.0356(11) Uani 1 1 d . . .
H54 H 0.2926 -0.1117 -0.1240 0.043 Uiso 1 1 calc R . .
C55 C 0.1772(3) -0.0585(3) -0.08329(17) 0.0408(11) Uani 1 1 d . . .
H55 H 0.1319 -0.0444 -0.1084 0.049 Uiso 1 1 calc R . .
C56 C 0.1473(3) -0.0398(3) -0.03769(14) 0.0308(10) Uani 1 1 d . . .
H56 H 0.0814 -0.0131 -0.0319 0.037 Uiso 1 1 calc R . .
C61 C 0.0373(3) -0.0205(3) 0.05959(14) 0.0231(9) Uani 1 1 d . . .
C62 C -0.0158(3) 0.0636(3) 0.07325(13) 0.0254(9) Uani 1 1 d . . .
H62 H 0.0199 0.1237 0.0791 0.030 Uiso 1 1 calc R . .
C63 C -0.1218(3) 0.0603(3) 0.07845(14) 0.0304(9) Uani 1 1 d . . .
H63 H -0.1578 0.1181 0.0880 0.036 Uiso 1 1 calc R . .
C64 C -0.1740(3) -0.0258(3) 0.06983(14) 0.0359(11) Uani 1 1 d . . .
H64 H -0.2457 -0.0283 0.0745 0.043 Uiso 1 1 calc R . .
C65 C -0.1227(3) -0.1089(3) 0.05443(15) 0.0393(11) Uani 1 1 d . . .
H65 H -0.1593 -0.1676 0.0468 0.047 Uiso 1 1 calc R . .
C66 C -0.0174(3) -0.1066(3) 0.05005(15) 0.0321(10) Uani 1 1 d . . .
H66 H 0.0179 -0.1648 0.0404 0.039 Uiso 1 1 calc R . .
O1S O 0.2032(6) 0.2772(6) 0.3258(3) 0.0874(12) Uiso 0.60 1 d PD A 1
C1S C 0.2672(8) 0.3600(8) 0.3141(4) 0.0874(12) Uiso 0.60 1 d PD A 1
H1SA H 0.3143 0.3424 0.2882 0.105 Uiso 0.60 1 calc PR A 1
H1SB H 0.3082 0.3805 0.3417 0.105 Uiso 0.60 1 calc PR A 1
C2S C 0.1970(8) 0.4421(8) 0.2994(6) 0.0874(12) Uiso 0.60 1 d PD A 1
H2SA H 0.2039 0.4567 0.2655 0.105 Uiso 0.60 1 calc PR A 1
H2SB H 0.2099 0.5035 0.3176 0.105 Uiso 0.60 1 calc PR A 1
C3S C 0.0939(8) 0.3992(7) 0.3105(4) 0.0874(12) Uiso 0.60 1 d PD A 1
H3SA H 0.0678 0.4293 0.3399 0.105 Uiso 0.60 1 calc PR A 1
H3SB H 0.0457 0.4160 0.2850 0.105 Uiso 0.60 1 calc PR A 1
C4S C 0.0987(7) 0.2889(7) 0.3161(4) 0.0874(12) Uiso 0.60 1 d PD A 1
H4SA H 0.0556 0.2656 0.3425 0.105 Uiso 0.60 1 calc PR A 1
H4SB H 0.0785 0.2540 0.2870 0.105 Uiso 0.60 1 calc PR A 1
O2S O 0.1986(9) 0.2555(9) 0.3080(4) 0.0874(12) Uiso 0.40 1 d PD B 2
C5S C 0.2719(12) 0.3194(11) 0.3292(6) 0.0874(12) Uiso 0.40 1 d PD B 2
H5SA H 0.3412 0.2916 0.3247 0.105 Uiso 0.40 1 calc PR B 2
H5SB H 0.2587 0.3237 0.3633 0.105 Uiso 0.40 1 calc PR B 2
C6S C 0.2670(11) 0.4211(12) 0.3081(6) 0.0874(12) Uiso 0.40 1 d PD B 2
H6SA H 0.3098 0.4260 0.2796 0.105 Uiso 0.40 1 calc PR B 2
H6SB H 0.2884 0.4727 0.3309 0.105 Uiso 0.40 1 calc PR B 2
C7S C 0.1554(11) 0.4293(12) 0.2966(8) 0.0874(12) Uiso 0.40 1 d PD B 2
H7SA H 0.1186 0.4688 0.3205 0.105 Uiso 0.40 1 calc PR B 2
H7SB H 0.1449 0.4600 0.2654 0.105 Uiso 0.40 1 calc PR B 2
C8S C 0.1212(12) 0.3237(11) 0.2969(6) 0.0874(12) Uiso 0.40 1 d PD B 2
H8SA H 0.0652 0.3164 0.3200 0.105 Uiso 0.40 1 calc PR B 2
H8SB H 0.0932 0.3070 0.2656 0.105 Uiso 0.40 1 calc PR B 2

loop_
_atom_site_aniso_label
_atom_site_aniso_U_11
_atom_site_aniso_U_22
_atom_site_aniso_U_33
_atom_site_aniso_U_23
_atom_site_aniso_U_13
_atom_site_aniso_U_12
Ru 0.01903(12) 0.01902(12) 0.02259(13) -0.00223(13) 0.00059(18) -0.00061(17)
P1 0.0203(5) 0.0236(5) 0.0252(6) -0.0027(5) -0.0004(5) 0.0000(4)
P2 0.0204(5) 0.0198(5) 0.0260(6) -0.0029(4) 0.0001(4) 0.0007(5)
O1 0.0267(15) 0.0232(15) 0.0261(15) -0.0026(12) -0.0004(12) 0.0013(12)
O1' 0.0231(14) 0.0195(15) 0.0273(14) -0.0028(11) 0.0018(12) -0.0019(12)
N 0.0245(17) 0.0214(18) 0.0293(18) -0.0028(16) 0.0000(15) 0.0002(16)
C1 0.019(2) 0.023(2) 0.023(2) 0.0016(17) 0.0053(15) 0.0022(15)
C2 0.020(2) 0.023(2) 0.030(2) 0.0007(18) 0.0030(17) 0.0068(17)
C3 0.036(2) 0.0243(19) 0.0271(19) 0.0043(15) 0.004(2) 0.005(2)
C4 0.029(2) 0.024(2) 0.031(2) 0.0046(18) 0.0072(19) 0.0003(18)
C4A 0.022(2) 0.022(2) 0.036(3) 0.0026(18) 0.0003(18) 0.0011(17)
C5 0.029(2) 0.028(2) 0.046(3) 0.003(2) 0.006(2) -0.0035(19)
C6 0.028(3) 0.031(3) 0.057(3) -0.010(2) -0.001(2) -0.006(2)
C7 0.031(3) 0.043(3) 0.036(3) -0.007(2) -0.004(2) -0.001(2)
C8 0.024(2) 0.033(3) 0.031(2) -0.0013(19) 0.0017(18) -0.0044(19)
C8A 0.0195(17) 0.0207(19) 0.030(2) 0.003(2) 0.0027(16) 0.0002(18)
C1' 0.020(2) 0.021(2) 0.022(2) -0.0010(16) -0.0004(17) -0.0014(17)
C2' 0.021(2) 0.026(2) 0.023(2) -0.0034(17) -0.0004(17) 0.0015(18)
C3' 0.028(2) 0.030(2) 0.031(2) 0.0005(18) 0.0073(19) -0.0030(18)
C4' 0.029(2) 0.038(3) 0.031(2) 0.000(2) 0.0120(19) 0.001(2)
C4A' 0.032(2) 0.031(2) 0.024(2) -0.0049(18) 0.0037(18) 0.0007(19)
C5' 0.038(3) 0.053(3) 0.038(3) -0.001(2) 0.009(2) 0.013(2)
C6' 0.044(3) 0.038(3) 0.047(3) -0.004(2) 0.004(2) 0.016(2)
C7' 0.034(3) 0.023(2) 0.053(3) -0.001(2) 0.000(2) 0.004(2)
C8' 0.025(2) 0.027(2) 0.035(2) -0.004(2) 0.0017(19) 0.0005(19)
C8A' 0.020(2) 0.026(2) 0.025(2) -0.0026(17) -0.0011(16) 0.0000(17)
C9 0.029(2) 0.022(2) 0.034(2) -0.0067(19) -0.0001(19) -0.0044(19)
C10 0.044(3) 0.050(3) 0.038(3) -0.003(2) 0.015(2) -0.015(2)
C11 0.025(2) 0.022(2) 0.033(2) -0.0064(17) -0.0004(19) 0.0029(17)
C12 0.026(2) 0.028(2) 0.050(3) -0.003(2) -0.001(2) -0.0014(19)
C13 0.045(3) 0.030(3) 0.079(4) 0.005(3) 0.009(3) -0.009(2)
C14 0.028(3) 0.042(3) 0.086(4) -0.019(3) 0.001(3) -0.013(2)
C15 0.031(3) 0.054(3) 0.070(4) -0.004(3) -0.018(3) -0.015(3)
C16 0.035(3) 0.049(3) 0.041(3) 0.003(2) -0.006(2) -0.009(2)
C21 0.0153(19) 0.031(2) 0.035(3) -0.009(2) -0.0056(18) 0.0019(17)
C22 0.023(2) 0.040(3) 0.032(2) -0.007(2) -0.0007(19) 0.000(2)
C23 0.029(3) 0.051(3) 0.037(3) -0.014(2) 0.003(2) -0.002(2)
C24 0.031(3) 0.046(3) 0.064(4) -0.030(3) 0.000(3) 0.006(2)
C25 0.033(3) 0.029(2) 0.061(3) -0.011(2) -0.006(2) 0.000(2)
C26 0.020(2) 0.027(2) 0.044(2) -0.004(2) -0.0028(18) 0.0001(18)
C31 0.021(2) 0.035(2) 0.028(2) -0.0016(19) -0.0024(18) -0.0083(19)
C32 0.024(2) 0.049(3) 0.034(2) -0.007(2) -0.0018(19) -0.002(2)
C33 0.034(3) 0.083(4) 0.035(3) -0.018(3) 0.006(2) -0.006(3)
C34 0.046(3) 0.089(5) 0.035(3) 0.007(3) -0.002(3) -0.024(3)
C35 0.056(3) 0.059(3) 0.040(3) 0.016(3) -0.016(3) -0.016(3)
C36 0.036(3) 0.043(3) 0.038(3) 0.003(2) -0.007(2) -0.001(2)
C41 0.0199(19) 0.025(2) 0.032(2) 0.0002(18) -0.0023(16) -0.0017(18)
C42 0.028(2) 0.026(2) 0.039(2) 0.000(2) -0.0004(18) -0.004(2)
C43 0.039(3) 0.039(3) 0.036(3) 0.008(2) 0.006(2) -0.001(2)
C44 0.045(3) 0.029(2) 0.053(3) 0.011(2) 0.001(2) 0.001(2)
C45 0.045(3) 0.020(2) 0.055(3) -0.0041(19) -0.006(2) 0.003(2)
C46 0.031(2) 0.028(2) 0.037(3) -0.0083(19) -0.0064(18) 0.0012(17)
C51 0.024(2) 0.018(2) 0.025(2) -0.0037(17) -0.0032(16) -0.0032(16)
C52 0.028(2) 0.031(3) 0.032(2) -0.0112(19) -0.0058(19) 0.0051(19)
C53 0.030(2) 0.037(2) 0.038(2) -0.009(2) 0.0041(19) 0.007(2)
C54 0.039(3) 0.041(3) 0.027(2) -0.0051(17) 0.0057(19) -0.0068(19)
C55 0.034(2) 0.057(3) 0.031(2) 0.001(3) -0.005(2) 0.004(2)
C56 0.027(2) 0.034(3) 0.031(2) 0.002(2) 0.0060(19) 0.0048(19)
C61 0.019(2) 0.026(2) 0.024(2) 0.0028(18) -0.0016(17) -0.0008(18)
C62 0.024(2) 0.023(2) 0.029(2) -0.0004(18) -0.0009(17) -0.0001(17)
C63 0.022(2) 0.039(2) 0.030(2) 0.002(2) 0.000(2) 0.0072(18)
C64 0.019(2) 0.055(3) 0.033(3) 0.008(2) -0.0022(18) -0.004(2)
C65 0.039(3) 0.034(3) 0.045(3) 0.002(2) -0.008(2) -0.015(2)
C66 0.025(2) 0.025(2) 0.046(3) -0.001(2) 0.001(2) -0.0016(19)

loop_
_atom_type_symbol
_atom_type_description
_atom_type_scat_dispersion_real
_atom_type_scat_dispersion_imag
_atom_type_scat_source
C C 0.0033 0.0016 'International Tables Vol C Tables 4.2.6.8 and 6.1.1.4'
H H 0.0000 0.0000 'International Tables Vol C Tables 4.2.6.8 and 6.1.1.4'
N N 0.0061 0.0033 'International Tables Vol C Tables 4.2.6.8 and 6.1.1.4'
O O 0.0106 0.0060 'International Tables Vol C Tables 4.2.6.8 and 6.1.1.4'
P P 0.1023 0.0942 'International Tables Vol C Tables 4.2.6.8 and 6.1.1.4'
Ru Ru -1.2594 0.8363 'International Tables Vol C Tables 4.2.6.8 and 6.1.1.4'

loop_
_geom_angle_atom_site_label_1
_geom_angle_atom_site_label_2
_geom_angle_atom_site_label_3
_geom_angle
N Ru O1' 175.02(12)
N Ru O1 86.57(11)
O1' Ru O1 92.51(10)
N Ru P2 91.70(10)
O1' Ru P2 83.51(7)
O1 Ru P2 95.65(8)
N Ru P1 89.96(9)
O1' Ru P1 92.21(8)
O1 Ru P1 164.35(7)
P2 Ru P1 99.71(4)
N Ru C2 82.82(13)
O1' Ru C2 99.14(12)
O1 Ru C2 34.08(11)
P2 Ru C2 129.48(11)
P1 Ru C2 130.30(10)
C31 P1 C21 106.8(2)
C31 P1 C11 99.91(18)
C21 P1 C11 98.77(17)
C31 P1 Ru 117.91(14)
C21 P1 Ru 116.62(13)
C11 P1 Ru 113.98(13)
C51 P2 C41 104.68(18)
C51 P2 C61 104.26(18)
C41 P2 C61 98.58(17)
C51 P2 Ru 113.52(13)
C41 P2 Ru 120.43(13)
C61 P2 Ru 113.27(13)
C2 O1 Ru 79.4(2)
C2' O1' Ru 118.9(2)
C9 N Ru 177.9(3)
C2 C1 C8A 118.8(3)
C2 C1 C1' 118.1(3)
C8A C1 C1' 119.5(3)
O1 C2 C1 120.1(3)
O1 C2 C3 120.5(4)
C1 C2 C3 119.3(4)
O1 C2 Ru 66.49(19)
C1 C2 Ru 84.2(2)
C3 C2 Ru 122.3(3)
C4 C3 C2 120.9(4)
C3 C4 C4A 121.2(4)
C5 C4A C4 121.9(4)
C5 C4A C8A 118.4(4)
C4 C4A C8A 119.7(4)
C6 C5 C4A 121.5(4)
C5 C6 C7 119.5(4)
C8 C7 C6 121.0(4)
C7 C8 C8A 120.7(4)
C8 C8A C4A 118.9(4)
C8 C8A C1 121.1(3)
C4A C8A C1 119.9(3)
C2' C1' C8A' 119.5(3)
C2' C1' C1 121.6(3)
C8A' C1' C1 118.8(3)
O1' C2' C1' 122.3(3)
O1' C2' C3' 117.7(3)
C1' C2' C3' 120.0(4)
C4' C3' C2' 120.6(4)
C3' C4' C4A' 121.7(4)
C4' C4A' C5' 121.7(4)
C4' C4A' C8A' 118.9(4)
C5' C4A' C8A' 119.4(4)
C6' C5' C4A' 121.0(4)
C5' C6' C7' 120.1(4)
C8' C7' C6' 120.3(4)
C7' C8' C8A' 121.7(4)
C8' C8A' C4A' 117.6(4)
C8' C8A' C1' 123.3(4)
C4A' C8A' C1' 119.1(3)
N C9 C10 178.2(4)
C12 C11 C16 119.0(4)
C12 C11 P1 120.8(3)
C16 C11 P1 120.0(3)
C11 C12 C13 121.0(4)
C14 C13 C12 120.3(5)
C13 C14 C15 119.5(4)
C14 C15 C16 121.4(5)
C15 C16 C11 118.8(4)
C26 C21 C22 118.0(4)
C26 C21 P1 123.2(3)
C22 C21 P1 118.7(3)
C23 C22 C21 121.1(4)
C22 C23 C24 119.9(5)
C25 C24 C23 119.4(4)
C24 C25 C26 120.4(4)
C25 C26 C21 121.1(4)
C36 C31 C32 118.7(4)
C36 C31 P1 126.7(3)
C32 C31 P1 114.5(3)
C31 C32 C33 120.7(4)
C34 C33 C32 120.0(5)
C35 C34 C33 119.9(5)
C34 C35 C36 120.3(5)
C31 C36 C35 120.3(5)
C42 C41 C46 119.0(4)
C42 C41 P2 117.5(3)
C46 C41 P2 123.4(3)
C41 C42 C43 120.0(4)
C44 C43 C42 120.2(4)
C45 C44 C43 119.8(4)
C44 C45 C46 121.0(4)
C45 C46 C41 120.0(4)
C56 C51 C52 117.9(4)
C56 C51 P2 121.6(3)
C52 C51 P2 120.1(3)
C53 C52 C51 121.0(4)
C54 C53 C52 120.1(4)
C53 C54 C55 119.4(4)
C56 C55 C54 120.5(4)
C51 C56 C55 121.1(4)
C62 C61 C66 118.5(3)
C62 C61 P2 121.3(3)
C66 C61 P2 120.0(3)
C61 C62 C63 120.2(4)
C64 C63 C62 120.3(4)
C63 C64 C65 120.1(4)
C64 C65 C66 119.8(4)
C65 C66 C61 121.0(4)
C4S O1S C1S 116.0(9)
O1S C1S C2S 106.2(9)
C1S C2S C3S 102.1(9)
C4S C3S C2S 111.5(9)
O1S C4S C3S 100.0(8)
C8S O2S C5S 100.8(13)
O2S C5S C6S 110.7(12)
C5S C6S C7S 101.3(13)
C8S C7S C6S 102.8(14)
O2S C8S C7S 114.0(14)

loop_
_geom_bond_atom_site_label_1
_geom_bond_atom_site_label_2
_geom_bond_distance
Ru N 2.017(3)
Ru O1' 2.043(2)
Ru O1 2.159(3)
Ru P2 2.2793(11)
Ru P1 2.2968(11)
Ru C2 2.315(4)
P1 C31 1.829(4)
P1 C21 1.848(4)
P1 C11 1.849(4)
P2 C51 1.825(4)
P2 C41 1.828(4)
P2 C61 1.849(4)
O1 C2 1.320(5)
O1' C2' 1.324(4)
N C9 1.136(5)
C1 C2 1.422(5)
C1 C8A 1.442(5)
C1 C1' 1.501(5)
C2 C3 1.446(5)
C3 C4 1.359(5)
C4 C4A 1.418(6)
C4A C5 1.417(5)
C4A C8A 1.418(5)
C5 C6 1.371(6)
C6 C7 1.391(6)
C7 C8 1.372(6)
C8 C8A 1.411(5)
C1' C2' 1.384(5)
C1' C8A' 1.445(5)
C2' C3' 1.428(5)
C3' C4' 1.350(5)
C4' C4A' 1.412(6)
C4A' C5' 1.421(6)
C4A' C8A' 1.422(5)
C5' C6' 1.365(6)
C6' C7' 1.390(6)
C7' C8' 1.382(6)
C8' C8A' 1.409(6)
C9 C10 1.463(6)
C11 C12 1.374(5)
C11 C16 1.403(6)
C12 C13 1.387(6)
C13 C14 1.361(7)
C14 C15 1.375(7)
C15 C16 1.386(6)
C21 C26 1.390(6)
C21 C22 1.394(6)
C22 C23 1.387(6)
C23 C24 1.387(7)
C24 C25 1.380(7)
C25 C26 1.381(6)
C31 C36 1.385(6)
C31 C32 1.390(5)
C32 C33 1.398(6)
C33 C34 1.382(7)
C34 C35 1.372(7)
C35 C36 1.406(6)
C41 C42 1.392(5)
C41 C46 1.393(5)
C42 C43 1.398(6)
C43 C44 1.378(6)
C44 C45 1.367(6)
C45 C46 1.387(6)
C51 C56 1.380(5)
C51 C52 1.401(5)
C52 C53 1.386(5)
C53 C54 1.375(5)
C54 C55 1.384(6)
C55 C56 1.381(6)
C61 C62 1.385(5)
C61 C66 1.389(5)
C62 C63 1.398(5)
C63 C64 1.367(6)
C64 C65 1.377(6)
C65 C66 1.385(6)
O1S C4S 1.406(7)
O1S C1S 1.434(7)
C1S C2S 1.498(7)
C2S C3S 1.503(7)
C3S C4S 1.495(7)
O2S C8S 1.404(8)
O2S C5S 1.424(8)
C5S C6S 1.496(7)
C6S C7S 1.503(7)
C7S C8S 1.491(7)

loop_
_geom_torsion_atom_site_label_1
_geom_torsion_atom_site_label_2
_geom_torsion_atom_site_label_3
_geom_torsion_atom_site_label_4
_geom_torsion
N Ru P1 C31 -177.31(18)
O1' Ru P1 C31 -1.79(17)
O1 Ru P1 C31 105.7(3)
P2 Ru P1 C31 -85.59(15)
C2 Ru P1 C31 102.2(2)
N Ru P1 C21 -48.14(18)
O1' Ru P1 C21 127.37(17)
O1 Ru P1 C21 -125.2(3)
P2 Ru P1 C21 43.58(16)
C2 Ru P1 C21 -128.7(2)
N Ru P1 C11 66.04(17)
O1' Ru P1 C11 -118.45(15)
O1 Ru P1 C11 -11.0(3)
P2 Ru P1 C11 157.75(14)
C2 Ru P1 C11 -14.49(19)
N Ru P2 C51 -5.03(17)
O1' Ru P2 C51 173.58(16)
O1 Ru P2 C51 81.69(16)
P1 Ru P2 C51 -95.28(14)
C2 Ru P2 C51 77.06(19)
N Ru P2 C41 120.15(17)
O1' Ru P2 C41 -61.24(16)
O1 Ru P2 C41 -153.13(16)
P1 Ru P2 C41 29.90(15)
C2 Ru P2 C41 -157.76(19)
N Ru P2 C61 -123.69(17)
O1' Ru P2 C61 54.92(16)
O1 Ru P2 C61 -36.97(16)
P1 Ru P2 C61 146.06(15)
C2 Ru P2 C61 -41.60(19)
N Ru O1 C2 -82.2(2)
O1' Ru O1 C2 102.7(2)
P2 Ru O1 C2 -173.62(19)
P1 Ru O1 C2 -4.8(4)
N Ru O1' C2' -118.0(13)
O1 Ru O1' C2' -38.8(3)
P2 Ru O1' C2' -134.2(3)
P1 Ru O1' C2' 126.2(2)
C2 Ru O1' C2' -5.2(3)
O1' Ru N C9 22(10)
O1 Ru N C9 -57(10)
P2 Ru N C9 39(10)
P1 Ru N C9 138(10)
C2 Ru N C9 -91(10)
Ru O1 C2 C1 -67.7(3)
Ru O1 C2 C3 114.8(3)
C8A C1 C2 O1 177.0(3)
C1' C1 C2 O1 -24.5(5)
C8A C1 C2 C3 -5.5(6)
C1' C1 C2 C3 153.0(4)
C8A C1 C2 Ru 118.5(3)
C1' C1 C2 Ru -83.0(3)
N Ru C2 O1 94.5(2)
O1' Ru C2 O1 -80.9(2)
P2 Ru C2 O1 8.2(2)
P1 Ru C2 O1 178.32(14)
N Ru C2 C1 -139.0(2)
O1' Ru C2 C1 45.6(2)
O1 Ru C2 C1 126.5(3)
P2 Ru C2 C1 134.72(19)
P1 Ru C2 C1 -55.2(3)
N Ru C2 C3 -17.9(3)
O1' Ru C2 C3 166.8(3)
O1 Ru C2 C3 -112.4(4)
P2 Ru C2 C3 -104.1(3)
P1 Ru C2 C3 65.9(4)
O1 C2 C3 C4 179.0(4)
C1 C2 C3 C4 1.5(6)
Ru C2 C3 C4 -101.0(4)
C2 C3 C4 C4A 2.2(6)
C3 C4 C4A C5 -178.9(4)
C3 C4 C4A C8A -1.9(6)
C4 C4A C5 C6 178.1(4)
C8A C4A C5 C6 1.0(6)
C4A C5 C6 C7 -0.6(7)
C5 C6 C7 C8 0.1(7)
C6 C7 C8 C8A -0.2(6)
C7 C8 C8A C4A 0.6(6)
C7 C8 C8A C1 -175.2(4)
C5 C4A C8A C8 -1.0(6)
C4 C4A C8A C8 -178.1(4)
C5 C4A C8A C1 174.9(3)
C4 C4A C8A C1 -2.2(6)
C2 C1 C8A C8 -178.3(4)
C1' C1 C8A C8 23.5(5)
C2 C1 C8A C4A 5.9(5)
C1' C1 C8A C4A -152.3(4)
C2 C1 C1' C2' 75.3(5)
C8A C1 C1' C2' -126.4(4)
C2 C1 C1' C8A' -100.5(4)
C8A C1 C1' C8A' 57.8(5)
Ru O1' C2' C1' -18.6(5)
Ru O1' C2' C3' 161.5(3)
C8A' C1' C2' O1' 176.0(3)
C1 C1' C2' O1' 0.2(6)
C8A' C1' C2' C3' -4.1(6)
C1 C1' C2' C3' -179.9(3)
O1' C2' C3' C4' -177.9(4)
C1' C2' C3' C4' 2.3(6)
C2' C3' C4' C4A' 1.3(6)
C3' C4' C4A' C5' 177.7(4)
C3' C4' C4A' C8A' -2.7(6)
C4' C4A' C5' C6' 179.5(4)
C8A' C4A' C5' C6' -0.1(7)
C4A' C5' C6' C7' 2.1(7)
C5' C6' C7' C8' -2.0(7)
C6' C7' C8' C8A' -0.1(7)
C7' C8' C8A' C4A' 2.0(6)
C7' C8' C8A' C1' 179.6(4)
C4' C4A' C8A' C8' 178.5(4)
C5' C4A' C8A' C8' -1.9(6)
C4' C4A' C8A' C1' 0.8(6)
C5' C4A' C8A' C1' -179.6(4)
C2' C1' C8A' C8' -174.9(4)
C1 C1' C8A' C8' 1.0(6)
C2' C1' C8A' C4A' 2.6(5)
C1 C1' C8A' C4A' 178.5(3)
Ru N C9 C10 -164(9)
C31 P1 C11 C12 -151.1(3)
C21 P1 C11 C12 100.0(3)
Ru P1 C11 C12 -24.4(4)
C31 P1 C11 C16 34.0(4)
C21 P1 C11 C16 -74.9(4)
Ru P1 C11 C16 160.7(3)
C16 C11 C12 C13 2.2(6)
P1 C11 C12 C13 -172.7(4)
C11 C12 C13 C14 -3.1(7)
C12 C13 C14 C15 2.0(8)
C13 C14 C15 C16 -0.1(8)
C14 C15 C16 C11 -0.7(8)
C12 C11 C16 C15 -0.4(6)
P1 C11 C16 C15 174.6(4)
C31 P1 C21 C26 41.0(4)
C11 P1 C21 C26 144.2(3)
Ru P1 C21 C26 -93.3(3)
C31 P1 C21 C22 -143.2(3)
C11 P1 C21 C22 -40.0(3)
Ru P1 C21 C22 82.5(3)
C26 C21 C22 C23 0.8(6)
P1 C21 C22 C23 -175.2(3)
C21 C22 C23 C24 -2.9(7)
C22 C23 C24 C25 2.9(7)
C23 C24 C25 C26 -0.9(7)
C24 C25 C26 C21 -1.3(6)
C22 C21 C26 C25 1.3(6)
P1 C21 C26 C25 177.1(3)
C21 P1 C31 C36 2.9(4)
C11 P1 C31 C36 -99.5(4)
Ru P1 C31 C36 136.5(3)
C21 P1 C31 C32 -179.7(3)
C11 P1 C31 C32 77.9(3)
Ru P1 C31 C32 -46.1(3)
C36 C31 C32 C33 -2.6(6)
P1 C31 C32 C33 179.7(3)
C31 C32 C33 C34 -0.9(7)
C32 C33 C34 C35 2.7(7)
C33 C34 C35 C36 -1.1(7)
C32 C31 C36 C35 4.3(6)
P1 C31 C36 C35 -178.4(3)
C34 C35 C36 C31 -2.5(7)
C51 P2 C41 C42 171.6(3)
C61 P2 C41 C42 -81.1(3)
Ru P2 C41 C42 42.4(3)
C51 P2 C41 C46 -10.7(4)
C61 P2 C41 C46 96.6(3)
Ru P2 C41 C46 -139.9(3)
C46 C41 C42 C43 1.7(6)
P2 C41 C42 C43 179.6(3)
C41 C42 C43 C44 -1.4(6)
C42 C43 C44 C45 0.1(7)
C43 C44 C45 C46 0.7(7)
C44 C45 C46 C41 -0.2(6)
C42 C41 C46 C45 -1.0(6)
P2 C41 C46 C45 -178.7(3)
C41 P2 C51 C56 129.4(3)
C61 P2 C51 C56 26.3(4)
Ru P2 C51 C56 -97.4(3)
C41 P2 C51 C52 -58.0(4)
C61 P2 C51 C52 -161.1(3)
Ru P2 C51 C52 75.2(3)
C56 C51 C52 C53 -0.9(6)
P2 C51 C52 C53 -173.7(3)
C51 C52 C53 C54 -0.3(7)
C52 C53 C54 C55 1.5(7)
C53 C54 C55 C56 -1.4(7)
C52 C51 C56 C55 0.9(6)
P2 C51 C56 C55 173.6(3)
C54 C55 C56 C51 0.2(7)
C51 P2 C61 C62 -124.7(3)
C41 P2 C61 C62 127.7(3)
Ru P2 C61 C62 -0.8(4)
C51 P2 C61 C66 61.2(4)
C41 P2 C61 C66 -46.4(4)
Ru P2 C61 C66 -174.9(3)
C66 C61 C62 C63 1.7(6)
P2 C61 C62 C63 -172.4(3)
C61 C62 C63 C64 -0.4(6)
C62 C63 C64 C65 -2.2(6)
C63 C64 C65 C66 3.4(7)
C64 C65 C66 C61 -2.0(7)
C62 C61 C66 C65 -0.5(6)
P2 C61 C66 C65 173.7(3)
C4S O1S C1S C2S 6.5(14)
O1S C1S C2S C3S 7.1(13)
C1S C2S C3S C4S -18.0(14)
C1S O1S C4S C3S -16.8(13)
C2S C3S C4S O1S 21.1(14)
C8S O2S C5S C6S -31.3(19)
O2S C5S C6S C7S 32.4(19)
C5S C6S C7S C8S -18.7(19)
C5S O2S C8S C7S 18(2)
C6S C7S C8S O2S 1(2)
